data_4306375
loop_
_publ_author_name
'Peter Nockemann'
'Ben Thijs'
'Tatjana N. Parac-Vogt'
'Kristof Van Hecke'
'Luc Van Meervelt'
'Bernard Tinant'
'Ingo Hartenbach'
'Thomas Schleid'
'Vu Thi Ngan'
'Minh Tho Nguyen'
'Koen Binnemans'

_publ_section_title
;
Carboxyl-Functionalized Task-Specific Ionic Liquids for Solubilizing Metal
Oxides
;
_journal_name_full 'Inorganic Chemistry'
_journal_page_first 9987
_journal_page_last 9999
_journal_paper_doi 10.1021/ic801213z
_journal_volume 47
_journal_year 2008
_chemical_formula_moiety 'C24 H36 Cu2 N8 O10, 4(C2 F6 N O4 S2), 2(H2 O)'
_chemical_formula_sum 'C32 H40 Cu2 F24 N12 O28 S8'
_chemical_formula_weight 1880.342
_chemical_name_systematic
; 
 ? 
;
_space_group_IT_number 2
_symmetry_cell_setting triclinic
_symmetry_space_group_name_Hall '-P 1'
_symmetry_space_group_name_H-M 'P -1'
_atom_sites_solution_hydrogens geom
_atom_sites_solution_primary direct
_atom_sites_solution_secondary difmap
_audit_creation_method SHELXL-97
_cell_angle_alpha 81.659(4)
_cell_angle_beta 74.037(5)
_cell_angle_gamma 75.644(4)
_cell_formula_units_Z 1
_cell_length_a 8.2389(5)
_cell_length_b 14.2055(9)
_cell_length_c 14.6499(10)
_cell_measurement_temperature 100(2)
_cell_volume 1591.55(18)
_computing_cell_refinement 'Bruker Collect'
_computing_data_collection 'Bruker Collect'
_computing_data_reduction 'Bruker Collect'
_computing_publication_material Platon
_computing_structure_refinement 'SHELXL-97 (Sheldrick, 1997)'
_computing_structure_solution 'SHELXS-97 (Sheldrick, 1990)'
_diffrn_ambient_temperature 100(2)
_diffrn_measured_fraction_theta_full 0.955
_diffrn_measured_fraction_theta_max 0.955
_diffrn_measurement_device_type 'Nonius Kappa-CCD'
_diffrn_measurement_method '\w and \f scans'
_diffrn_radiation_monochromator graphite
_diffrn_radiation_source 'fine-focus sealed tube'
_diffrn_radiation_type MoK\a
_diffrn_radiation_wavelength 0.71069
_diffrn_reflns_av_R_equivalents 0.0995
_diffrn_reflns_av_sigmaI/netI 0.0671
_diffrn_reflns_limit_h_max 10
_diffrn_reflns_limit_h_min -9
_diffrn_reflns_limit_k_max 17
_diffrn_reflns_limit_k_min -17
_diffrn_reflns_limit_l_max 18
_diffrn_reflns_limit_l_min 0
_diffrn_reflns_number 19486
_diffrn_reflns_theta_full 25.94
_diffrn_reflns_theta_max 26.37
_diffrn_reflns_theta_min 3.81
_exptl_absorpt_coefficient_mu 1.093
_exptl_absorpt_correction_T_max 0.801
_exptl_absorpt_correction_T_min 0.728
_exptl_absorpt_correction_type refdelf
_exptl_absorpt_process_details 'WinGX - Version 1.70.01'
_exptl_crystal_colour blue
_exptl_crystal_density_diffrn 1.962
_exptl_crystal_density_method 'not measured'
_exptl_crystal_description block
_exptl_crystal_F_000 942
_exptl_crystal_size_max 0.3
_exptl_crystal_size_mid 0.3
_exptl_crystal_size_min 0.2
_refine_diff_density_max 0.957
_refine_diff_density_min -0.750
_refine_diff_density_rms 0.132
_refine_ls_extinction_method none
_refine_ls_goodness_of_fit_ref 1.140
_refine_ls_hydrogen_treatment mixed
_refine_ls_matrix_type full
_refine_ls_number_parameters 492
_refine_ls_number_reflns 6234
_refine_ls_number_restraints 4
_refine_ls_restrained_S_all 1.139
_refine_ls_R_factor_all 0.0845
_refine_ls_R_factor_gt 0.0662
_refine_ls_shift/su_max 0.000
_refine_ls_shift/su_mean 0.000
_refine_ls_structure_factor_coef Fsqd
_refine_ls_weighting_details 'calc w=1/[\s^2^(Fo^2^)+(0.0369P)^2^+12.8208P] where P=(Fo^2^+2Fc^2^)/3'
_refine_ls_weighting_scheme calc
_refine_ls_wR_factor_gt 0.1717
_refine_ls_wR_factor_ref 0.1840
_reflns_number_gt 5071
_reflns_number_total 6234
_reflns_threshold_expression >2sigma(I)
_cod_data_source_file ic801213z_si_002.cif
_cod_data_source_block cuim
_cod_database_code 4306375

loop_
_symmetry_equiv_pos_as_xyz
'x, y, z'
'-x, -y, -z'

loop_
_atom_site_label
_atom_site_type_symbol
_atom_site_fract_x
_atom_site_fract_y
_atom_site_fract_z
_atom_site_U_iso_or_equiv
_atom_site_adp_type
_atom_site_occupancy
_atom_site_symmetry_multiplicity
_atom_site_calc_flag
_atom_site_refinement_flags
_atom_site_disorder_assembly
_atom_site_disorder_group
C1 C 0.0821(7) 0.6610(4) -0.0659(4) 0.0207(12) Uani 1 1 d . . .
C2 C 0.1143(7) 0.7630(4) -0.0981(5) 0.0232(12) Uani 1 1 d . . .
H2A H 0.0970 0.7811 -0.1632 0.028 Uiso 1 1 calc R . .
H2B H 0.0270 0.8094 -0.0555 0.028 Uiso 1 1 calc R . .
C3 C 0.3253(7) 0.8100(4) -0.0307(4) 0.0207(11) Uani 1 1 d . . .
H3 H 0.2474 0.8299 0.0277 0.025 Uiso 1 1 calc R . .
C4 C 0.5618(8) 0.7786(5) -0.1463(4) 0.0252(13) Uani 1 1 d . . .
H4 H 0.6785 0.7731 -0.1821 0.030 Uiso 1 1 calc R . .
C5 C 0.4348(8) 0.7536(4) -0.1724(4) 0.0241(12) Uani 1 1 d . . .
H5 H 0.4448 0.7272 -0.2302 0.029 Uiso 1 1 calc R . .
C6 C 0.5837(8) 0.8473(5) -0.0012(5) 0.0290(14) Uani 1 1 d . . .
H6A H 0.5003 0.8802 0.0525 0.043 Uiso 1 1 calc R . .
H6B H 0.6512 0.8928 -0.0412 0.043 Uiso 1 1 calc R . .
H6C H 0.6617 0.7913 0.0229 0.043 Uiso 1 1 calc R . .
C7 C -0.0626(7) 0.5623(4) 0.1611(4) 0.0201(11) Uani 1 1 d . . .
C8 C -0.1124(7) 0.6173(5) 0.2517(4) 0.0216(12) Uani 1 1 d . . .
H8A H -0.1642 0.6865 0.2364 0.026 Uiso 1 1 calc R . .
H8B H -0.2012 0.5893 0.3006 0.026 Uiso 1 1 calc R . .
C9 C 0.1422(8) 0.6721(5) 0.2637(4) 0.0230(12) Uani 1 1 d . . .
H9 H 0.1354 0.7252 0.2163 0.028 Uiso 1 1 calc R . .
C10 C 0.2275(8) 0.5656(5) 0.3758(5) 0.0258(13) Uani 1 1 d . . .
H10 H 0.2917 0.5317 0.4200 0.031 Uiso 1 1 calc R . .
C11 C 0.0865(8) 0.5451(5) 0.3615(4) 0.0248(12) Uani 1 1 d . . .
H11 H 0.0319 0.4939 0.3939 0.030 Uiso 1 1 calc R . .
C12 C 0.4106(8) 0.6909(5) 0.2988(5) 0.0327(15) Uani 1 1 d . . .
H12A H 0.5123 0.6523 0.2574 0.049 Uiso 1 1 calc R . .
H12B H 0.4344 0.6932 0.3603 0.049 Uiso 1 1 calc R . .
H12C H 0.3840 0.7572 0.2688 0.049 Uiso 1 1 calc R . .
C13 C 0.8957(9) 0.2968(5) 0.3716(5) 0.0307(14) Uani 1 1 d . . .
C14 C 0.4817(9) 0.1614(5) 0.4546(5) 0.0294(14) Uani 1 1 d . . .
C15 C -0.0496(8) 0.0509(5) 0.6595(4) 0.0270(13) Uani 1 1 d . . .
C16 C 0.3375(8) 0.0752(5) 0.7655(5) 0.0295(14) Uani 1 1 d . . .
Cu1 Cu -0.16066(8) 0.53735(5) -0.00696(5) 0.01831(19) Uani 1 1 d . . .
F1 F 0.8915(6) 0.2116(3) 0.3481(4) 0.0468(11) Uani 1 1 d . . .
F2 F 0.9424(6) 0.2851(4) 0.4529(3) 0.0479(12) Uani 1 1 d . . .
F3 F 1.0127(5) 0.3343(4) 0.3039(3) 0.0425(10) Uani 1 1 d . . .
F4 F 0.3525(5) 0.1187(3) 0.4674(3) 0.0410(10) Uani 1 1 d . . .
F5 F 0.5709(5) 0.1223(3) 0.5198(3) 0.0372(9) Uani 1 1 d . . .
F6 F 0.5887(5) 0.1440(3) 0.3694(3) 0.0329(9) Uani 1 1 d . . .
F7 F -0.0157(5) 0.1388(3) 0.6421(3) 0.0361(9) Uani 1 1 d . . .
F8 F -0.1841(6) 0.0526(4) 0.6257(3) 0.0448(11) Uani 1 1 d . . .
F9 F 0.0858(5) -0.0111(3) 0.6144(3) 0.0371(9) Uani 1 1 d . . .
F10 F 0.4519(5) -0.0086(3) 0.7611(4) 0.0510(12) Uani 1 1 d . . .
F11 F 0.4089(5) 0.1422(3) 0.7840(3) 0.0395(10) Uani 1 1 d . . .
F12 F 0.3008(6) 0.1001(4) 0.6828(3) 0.0514(13) Uani 1 1 d . . .
N1 N 0.2859(6) 0.7737(4) -0.0988(3) 0.0214(10) Uani 1 1 d . . .
N2 N 0.4909(6) 0.8135(4) -0.0579(4) 0.0220(10) Uani 1 1 d . . .
N3 N 0.0354(6) 0.6122(4) 0.2911(3) 0.0209(10) Uani 1 1 d . . .
N4 N 0.2615(6) 0.6454(4) 0.3139(4) 0.0234(11) Uani 1 1 d . . .
N5 N 0.5656(7) 0.3310(4) 0.4662(4) 0.0277(11) Uani 1 1 d . . .
N6 N 0.0680(6) -0.0070(4) 0.8204(4) 0.0214(10) Uani 1 1 d . . .
O1 O -0.0676(5) 0.6536(3) -0.0622(3) 0.0224(9) Uani 1 1 d . . .
O2 O 0.2009(5) 0.5946(3) -0.0447(3) 0.0217(8) Uani 1 1 d . . .
O3 O -0.1831(5) 0.5756(3) 0.1217(3) 0.0239(9) Uani 1 1 d . . .
O4 O -0.0885(5) 0.4855(3) -0.1348(3) 0.0214(8) Uani 1 1 d . . .
O5 O -0.4298(5) 0.5985(3) 0.0064(3) 0.0235(9) Uani 1 1 d D . .
O6 O 0.7105(6) 0.4674(3) 0.4113(3) 0.0317(10) Uani 1 1 d . . .
O7 O 0.6537(6) 0.3888(4) 0.2886(3) 0.0306(10) Uani 1 1 d . . .
O8 O 0.3368(6) 0.3267(4) 0.3802(4) 0.0353(11) Uani 1 1 d . . .
O9 O 0.2852(6) 0.3002(4) 0.5561(4) 0.0404(12) Uani 1 1 d . . .
O10 O -0.2302(5) 0.1015(3) 0.8262(3) 0.0273(10) Uani 1 1 d . . .
O11 O -0.1620(6) -0.0724(3) 0.7970(3) 0.0302(10) Uani 1 1 d . . .
O12 O 0.0420(6) 0.1655(3) 0.8653(3) 0.0278(10) Uani 1 1 d . . .
O13 O 0.2041(6) 0.0217(3) 0.9416(3) 0.0304(10) Uani 1 1 d . . .
O14 O 0.4276(6) 0.4865(4) 0.1628(3) 0.0285(10) Uani 1 1 d D . .
S1 S 0.68491(19) 0.38132(12) 0.38171(11) 0.0240(3) Uani 1 1 d . . .
S2 S 0.40101(19) 0.29279(12) 0.46388(11) 0.0261(3) Uani 1 1 d . . .
S3 S -0.10661(18) 0.01685(11) 0.78892(11) 0.0226(3) Uani 1 1 d . . .
S4 S 0.14192(18) 0.06666(11) 0.86023(10) 0.0208(3) Uani 1 1 d . . .
H14A H 0.471(8) 0.458(5) 0.207(3) 0.025 Uiso 1 1 d D . .
H14B H 0.320(2) 0.492(5) 0.177(5) 0.025 Uiso 1 1 d D . .
H5A H -0.467(9) 0.591(5) -0.040(3) 0.025 Uiso 1 1 d D . .
H5B H -0.486(8) 0.574(5) 0.057(3) 0.025 Uiso 1 1 d D . .

loop_
_atom_site_aniso_label
_atom_site_aniso_U_11
_atom_site_aniso_U_22
_atom_site_aniso_U_33
_atom_site_aniso_U_23
_atom_site_aniso_U_13
_atom_site_aniso_U_12
C1 0.022(3) 0.021(3) 0.018(3) -0.002(2) -0.002(2) -0.006(2)
C2 0.019(3) 0.022(3) 0.031(3) -0.002(2) -0.012(2) -0.004(2)
C3 0.018(3) 0.024(3) 0.019(3) 0.001(2) -0.005(2) -0.004(2)
C4 0.023(3) 0.031(3) 0.022(3) -0.001(2) -0.003(2) -0.010(3)
C5 0.028(3) 0.025(3) 0.020(3) 0.000(2) -0.006(2) -0.008(2)
C6 0.021(3) 0.040(4) 0.031(3) -0.010(3) -0.008(3) -0.009(3)
C7 0.021(3) 0.019(3) 0.022(3) 0.000(2) -0.005(2) -0.008(2)
C8 0.014(3) 0.029(3) 0.022(3) -0.005(2) -0.003(2) -0.004(2)
C9 0.021(3) 0.028(3) 0.021(3) -0.001(2) -0.007(2) -0.007(2)
C10 0.024(3) 0.024(3) 0.029(3) -0.004(2) -0.007(2) -0.001(2)
C11 0.029(3) 0.028(3) 0.019(3) 0.001(2) -0.007(2) -0.009(3)
C12 0.021(3) 0.040(4) 0.042(4) 0.001(3) -0.012(3) -0.014(3)
C13 0.029(3) 0.034(4) 0.028(3) -0.005(3) -0.003(3) -0.009(3)
C14 0.032(3) 0.030(3) 0.024(3) 0.001(3) -0.003(3) -0.009(3)
C15 0.023(3) 0.037(4) 0.022(3) -0.009(3) -0.005(2) -0.005(3)
C16 0.023(3) 0.038(4) 0.031(3) -0.001(3) -0.008(3) -0.013(3)
Cu1 0.0146(3) 0.0213(4) 0.0201(4) -0.0021(3) -0.0044(3) -0.0055(3)
F1 0.038(2) 0.034(2) 0.064(3) -0.015(2) -0.002(2) -0.0054(19)
F2 0.037(2) 0.069(3) 0.036(2) 0.000(2) -0.0158(19) -0.002(2)
F3 0.025(2) 0.060(3) 0.041(2) -0.003(2) 0.0014(17) -0.0170(19)
F4 0.036(2) 0.031(2) 0.057(3) -0.0031(19) -0.0060(19) -0.0165(18)
F5 0.041(2) 0.037(2) 0.031(2) 0.0059(17) -0.0130(17) -0.0037(18)
F6 0.036(2) 0.030(2) 0.029(2) -0.0091(16) -0.0019(16) -0.0044(16)
F7 0.045(2) 0.028(2) 0.031(2) 0.0025(16) -0.0059(17) -0.0067(17)
F8 0.037(2) 0.070(3) 0.034(2) -0.001(2) -0.0187(18) -0.014(2)
F9 0.037(2) 0.038(2) 0.028(2) -0.0078(16) 0.0000(16) -0.0008(18)
F10 0.023(2) 0.045(3) 0.076(3) -0.017(2) 0.005(2) -0.0033(19)
F11 0.032(2) 0.042(2) 0.050(3) -0.0043(19) -0.0055(18) -0.0228(18)
F12 0.042(2) 0.095(4) 0.026(2) 0.006(2) -0.0047(18) -0.040(3)
N1 0.022(2) 0.023(3) 0.023(3) 0.0006(19) -0.007(2) -0.012(2)
N2 0.019(2) 0.025(3) 0.022(3) -0.004(2) -0.0039(19) -0.007(2)
N3 0.016(2) 0.027(3) 0.019(2) -0.0034(19) -0.0030(18) -0.0047(19)
N4 0.021(2) 0.029(3) 0.023(3) -0.003(2) -0.006(2) -0.009(2)
N5 0.028(3) 0.035(3) 0.023(3) -0.001(2) -0.007(2) -0.014(2)
N6 0.018(2) 0.021(3) 0.026(3) -0.0037(19) -0.0060(19) -0.0054(19)
O1 0.020(2) 0.025(2) 0.026(2) -0.0017(17) -0.0064(16) -0.0113(17)
O2 0.021(2) 0.023(2) 0.021(2) -0.0016(16) -0.0046(16) -0.0061(16)
O3 0.019(2) 0.036(2) 0.020(2) -0.0041(17) -0.0061(16) -0.0097(18)
O4 0.0152(19) 0.027(2) 0.020(2) -0.0052(16) -0.0017(15) -0.0033(16)
O5 0.017(2) 0.029(2) 0.025(2) -0.0013(18) -0.0050(17) -0.0056(17)
O6 0.040(3) 0.028(2) 0.034(3) -0.0023(19) -0.011(2) -0.017(2)
O7 0.031(2) 0.042(3) 0.022(2) -0.0009(19) -0.0054(18) -0.015(2)
O8 0.029(2) 0.036(3) 0.043(3) 0.007(2) -0.015(2) -0.010(2)
O9 0.034(3) 0.045(3) 0.040(3) -0.016(2) 0.010(2) -0.017(2)
O10 0.016(2) 0.037(3) 0.028(2) -0.0056(19) -0.0062(17) -0.0017(18)
O11 0.027(2) 0.032(3) 0.035(3) 0.0002(19) -0.0097(19) -0.0140(19)
O12 0.025(2) 0.025(2) 0.036(3) -0.0028(18) -0.0098(19) -0.0079(18)
O13 0.036(2) 0.036(3) 0.028(2) 0.0074(19) -0.018(2) -0.017(2)
O14 0.019(2) 0.042(3) 0.023(2) -0.0010(19) -0.0039(17) -0.008(2)
S1 0.0248(7) 0.0281(8) 0.0216(7) -0.0017(6) -0.0057(6) -0.0105(6)
S2 0.0212(7) 0.0273(8) 0.0284(8) -0.0044(6) -0.0014(6) -0.0068(6)
S3 0.0164(7) 0.0285(8) 0.0245(7) -0.0022(6) -0.0056(5) -0.0069(6)
S4 0.0177(7) 0.0231(7) 0.0235(7) -0.0008(5) -0.0060(5) -0.0073(5)

loop_
_atom_type_symbol
_atom_type_description
_atom_type_scat_dispersion_real
_atom_type_scat_dispersion_imag
_atom_type_scat_source
C C 0.0033 0.0016 'International Tables Vol C Tables 4.2.6.8 and 6.1.1.4'
H H 0.0000 0.0000 'International Tables Vol C Tables 4.2.6.8 and 6.1.1.4'
N N 0.0061 0.0033 'International Tables Vol C Tables 4.2.6.8 and 6.1.1.4'
O O 0.0106 0.0060 'International Tables Vol C Tables 4.2.6.8 and 6.1.1.4'
F F 0.0171 0.0103 'International Tables Vol C Tables 4.2.6.8 and 6.1.1.4'
S S 0.1246 0.1234 'International Tables Vol C Tables 4.2.6.8 and 6.1.1.4'
Cu Cu 0.3201 1.2651 'International Tables Vol C Tables 4.2.6.8 and 6.1.1.4'

loop_
_geom_angle_atom_site_label_1
_geom_angle_atom_site_label_2
_geom_angle_atom_site_label_3
_geom_angle
_geom_angle_site_symmetry_1
_geom_angle_site_symmetry_3
_geom_angle_publ_flag
O1 C1 O2 126.6(6) . . ?
O1 C1 C2 114.0(5) . . ?
O2 C1 C2 119.4(5) . . ?
N1 C2 C1 114.6(5) . . ?
N1 C2 H2A 108.6 . . ?
C1 C2 H2A 108.6 . . ?
N1 C2 H2B 108.6 . . ?
C1 C2 H2B 108.6 . . ?
H2A C2 H2B 107.6 . . ?
N2 C3 N1 108.7(5) . . ?
N2 C3 H3 125.6 . . ?
N1 C3 H3 125.6 . . ?
C5 C4 N2 107.1(5) . . ?
C5 C4 H4 126.5 . . ?
N2 C4 H4 126.5 . . ?
C4 C5 N1 107.1(5) . . ?
C4 C5 H5 126.5 . . ?
N1 C5 H5 126.5 . . ?
N2 C6 H6A 109.5 . . ?
N2 C6 H6B 109.5 . . ?
H6A C6 H6B 109.5 . . ?
N2 C6 H6C 109.5 . . ?
H6A C6 H6C 109.5 . . ?
H6B C6 H6C 109.5 . . ?
O3 C7 O4 128.5(6) . 2_565 ?
O3 C7 C8 112.9(5) . . ?
O4 C7 C8 118.6(5) 2_565 . ?
N3 C8 C7 113.0(5) . . ?
N3 C8 H8A 109.0 . . ?
C7 C8 H8A 109.0 . . ?
N3 C8 H8B 109.0 . . ?
C7 C8 H8B 109.0 . . ?
H8A C8 H8B 107.8 . . ?
N3 C9 N4 108.4(5) . . ?
N3 C9 H9 125.8 . . ?
N4 C9 H9 125.8 . . ?
C11 C10 N4 106.8(5) . . ?
C11 C10 H10 126.6 . . ?
N4 C10 H10 126.6 . . ?
C10 C11 N3 107.3(5) . . ?
C10 C11 H11 126.3 . . ?
N3 C11 H11 126.3 . . ?
N4 C12 H12A 109.5 . . ?
N4 C12 H12B 109.5 . . ?
H12A C12 H12B 109.5 . . ?
N4 C12 H12C 109.5 . . ?
H12A C12 H12C 109.5 . . ?
H12B C12 H12C 109.5 . . ?
F1 C13 F2 109.6(6) . . ?
F1 C13 F3 108.8(6) . . ?
F2 C13 F3 108.6(6) . . ?
F1 C13 S1 110.8(5) . . ?
F2 C13 S1 110.6(5) . . ?
F3 C13 S1 108.5(5) . . ?
F4 C14 F6 109.2(6) . . ?
F4 C14 F5 109.0(5) . . ?
F6 C14 F5 107.3(5) . . ?
F4 C14 S2 110.2(5) . . ?
F6 C14 S2 110.4(4) . . ?
F5 C14 S2 110.7(5) . . ?
F9 C15 F7 108.5(5) . . ?
F9 C15 F8 109.1(5) . . ?
F7 C15 F8 108.2(5) . . ?
F9 C15 S3 112.0(5) . . ?
F7 C15 S3 110.6(4) . . ?
F8 C15 S3 108.4(4) . . ?
F12 C16 F10 108.9(6) . . ?
F12 C16 F11 108.9(6) . . ?
F10 C16 F11 108.1(5) . . ?
F12 C16 S4 110.9(4) . . ?
F10 C16 S4 111.0(5) . . ?
F11 C16 S4 109.0(5) . . ?
O1 Cu1 O3 88.77(18) . . ?
O1 Cu1 O2 167.54(17) . 2_565 ?
O3 Cu1 O2 92.23(17) . 2_565 ?
O1 Cu1 O4 90.44(17) . . ?
O3 Cu1 O4 168.17(17) . . ?
O2 Cu1 O4 86.03(17) 2_565 . ?
O1 Cu1 O5 99.39(17) . . ?
O3 Cu1 O5 89.91(17) . . ?
O2 Cu1 O5 93.03(17) 2_565 . ?
O4 Cu1 O5 101.85(16) . . ?
O1 Cu1 Cu1 83.15(12) . 2_565 ?
O3 Cu1 Cu1 81.13(12) . 2_565 ?
O2 Cu1 Cu1 84.74(12) 2_565 2_565 ?
O4 Cu1 Cu1 87.06(12) . 2_565 ?
O5 Cu1 Cu1 170.66(13) . 2_565 ?
C3 N1 C5 108.0(5) . . ?
C3 N1 C2 125.6(5) . . ?
C5 N1 C2 126.3(5) . . ?
C3 N2 C4 109.1(5) . . ?
C3 N2 C6 125.1(5) . . ?
C4 N2 C6 125.8(5) . . ?
C9 N3 C11 108.8(5) . . ?
C9 N3 C8 124.7(5) . . ?
C11 N3 C8 126.4(5) . . ?
C9 N4 C10 108.7(5) . . ?
C9 N4 C12 124.4(5) . . ?
C10 N4 C12 126.8(5) . . ?
S1 N5 S2 127.4(3) . . ?
S3 N6 S4 126.1(3) . . ?
C1 O1 Cu1 124.1(4) . . ?
C1 O2 Cu1 121.1(4) . 2_565 ?
C7 O3 Cu1 125.2(4) . . ?
C7 O4 Cu1 117.7(4) 2_565 . ?
Cu1 O5 H5A 115(5) . . ?
Cu1 O5 H5B 108(5) . . ?
H5A O5 H5B 109(7) . . ?
H14A O14 H14B 112(7) . . ?
O6 S1 O7 116.8(3) . . ?
O6 S1 N5 109.6(3) . . ?
O7 S1 N5 117.8(3) . . ?
O6 S1 C13 103.3(3) . . ?
O7 S1 C13 104.4(3) . . ?
N5 S1 C13 102.5(3) . . ?
O9 S2 O8 120.1(3) . . ?
O9 S2 N5 107.5(3) . . ?
O8 S2 N5 114.9(3) . . ?
O9 S2 C14 104.2(3) . . ?
O8 S2 C14 104.1(3) . . ?
N5 S2 C14 104.3(3) . . ?
O11 S3 O10 118.9(3) . . ?
O11 S3 N6 107.8(3) . . ?
O10 S3 N6 115.3(3) . . ?
O11 S3 C15 104.1(3) . . ?
O10 S3 C15 103.2(3) . . ?
N6 S3 C15 105.9(3) . . ?
O13 S4 O12 117.2(3) . . ?
O13 S4 N6 110.3(3) . . ?
O12 S4 N6 116.6(3) . . ?
O13 S4 C16 104.7(3) . . ?
O12 S4 C16 104.4(3) . . ?
N6 S4 C16 101.2(3) . . ?

loop_
_geom_bond_atom_site_label_1
_geom_bond_atom_site_label_2
_geom_bond_distance
_geom_bond_site_symmetry_2
_geom_bond_publ_flag
C1 O1 1.249(7) . ?
C1 O2 1.252(7) . ?
C1 C2 1.522(8) . ?
C2 N1 1.457(7) . ?
C2 H2A 0.9900 . ?
C2 H2B 0.9900 . ?
C3 N2 1.324(7) . ?
C3 N1 1.332(8) . ?
C3 H3 0.9500 . ?
C4 C5 1.347(9) . ?
C4 N2 1.375(8) . ?
C4 H4 0.9500 . ?
C5 N1 1.392(8) . ?
C5 H5 0.9500 . ?
C6 N2 1.466(7) . ?
C6 H6A 0.9800 . ?
C6 H6B 0.9800 . ?
C6 H6C 0.9800 . ?
C7 O3 1.243(7) . ?
C7 O4 1.246(7) 2_565 ?
C7 C8 1.544(8) . ?
C8 N3 1.468(7) . ?
C8 H8A 0.9900 . ?
C8 H8B 0.9900 . ?
C9 N3 1.317(8) . ?
C9 N4 1.334(8) . ?
C9 H9 0.9500 . ?
C10 C11 1.340(9) . ?
C10 N4 1.381(8) . ?
C10 H10 0.9500 . ?
C11 N3 1.381(8) . ?
C11 H11 0.9500 . ?
C12 N4 1.476(7) . ?
C12 H12A 0.9800 . ?
C12 H12B 0.9800 . ?
C12 H12C 0.9800 . ?
C13 F1 1.316(8) . ?
C13 F2 1.326(8) . ?
C13 F3 1.331(8) . ?
C13 S1 1.832(7) . ?
C14 F4 1.310(8) . ?
C14 F6 1.332(7) . ?
C14 F5 1.338(8) . ?
C14 S2 1.830(7) . ?
C15 F9 1.316(7) . ?
C15 F7 1.320(8) . ?
C15 F8 1.327(7) . ?
C15 S3 1.845(6) . ?
C16 F12 1.307(8) . ?
C16 F10 1.321(8) . ?
C16 F11 1.328(8) . ?
C16 S4 1.832(7) . ?
Cu1 O1 1.967(4) . ?
Cu1 O3 1.985(4) . ?
Cu1 O2 1.989(4) 2_565 ?
Cu1 O4 1.993(4) . ?
Cu1 O5 2.137(4) . ?
Cu1 Cu1 2.6490(13) 2_565 ?
N5 S1 1.560(5) . ?
N5 S2 1.590(5) . ?
N6 S3 1.573(5) . ?
N6 S4 1.579(5) . ?
O2 Cu1 1.989(4) 2_565 ?
O4 C7 1.246(7) 2_565 ?
O5 H5A 0.85(6) . ?
O5 H5B 0.85(5) . ?
O6 S1 1.436(5) . ?
O7 S1 1.441(5) . ?
O8 S2 1.440(5) . ?
O9 S2 1.425(5) . ?
O10 S3 1.435(5) . ?
O11 S3 1.429(5) . ?
O12 S4 1.441(5) . ?
O13 S4 1.430(4) . ?
O14 H14A 0.83(6) . ?
O14 H14B 0.84(4) . ?
